data_4077246
loop_
_publ_author_name
'Lief, Graham R.'
'Carrow, Christopher J.'
'Stahl, Lothar'
'Staples, Richard J.'

_publ_section_title
;
 Trispirocyclic Bis(dimethylaluminum)bis(amido)cyclodiphosph(V)azanes
;
_journal_issue 8
_journal_name_full Organometallics
_journal_page_first 1629
_journal_paper_doi 10.1021/om000916e
_journal_volume 20
_journal_year 2001
_chemical_formula_sum 'C20 H30 N4 P2 S2'
_chemical_formula_weight 452.54
_chemical_name_systematic ?
_space_group_IT_number 61
_symmetry_cell_setting orthorhombic
_symmetry_space_group_name_Hall '-P 2ac 2ab'
_symmetry_space_group_name_H-M 'P b c a'
_atom_sites_solution_hydrogens geom
_atom_sites_solution_primary direct
_atom_sites_solution_secondary difmap
_audit_creation_method SHELXL-97
_cell_angle_alpha 90.00
_cell_angle_beta 90.00
_cell_angle_gamma 90.00
_cell_formula_units_Z 8
_cell_length_a 15.5166(15)
_cell_length_b 17.1999(16)
_cell_length_c 18.1167(17)
_cell_measurement_reflns_used 37
_cell_measurement_temperature 298(2)
_cell_measurement_theta_max 12.69
_cell_measurement_theta_min 2.09
_cell_volume 4835.1(8)
_computing_cell_refinement 'Bruker XSCANS'
_computing_data_collection 'Bruker XSCANS'
_computing_data_reduction 'Bruker SHELXTL'
_computing_molecular_graphics 'Bruker SHELXTL'
_computing_publication_material 'Bruker SHELXTL'
_computing_structure_refinement 'SHELXL-97 (Sheldrick, 1997)'
_computing_structure_solution 'SHELXS-97 (Sheldrick, 1990)'
_diffrn_ambient_temperature 298(2)
_diffrn_measured_fraction_theta_full 0.995
_diffrn_measured_fraction_theta_max 0.995
_diffrn_measurement_device_type 'Bruker P4'
_diffrn_measurement_method '\w scans'
_diffrn_radiation_monochromator graphite
_diffrn_radiation_source 'fine-focus sealed tube'
_diffrn_radiation_type MoK\a
_diffrn_radiation_wavelength 0.71073
_diffrn_reflns_av_R_equivalents 0.0372
_diffrn_reflns_av_sigmaI/netI 0.0384
_diffrn_reflns_limit_h_max 18
_diffrn_reflns_limit_h_min -1
_diffrn_reflns_limit_k_max 20
_diffrn_reflns_limit_k_min -1
_diffrn_reflns_limit_l_max 21
_diffrn_reflns_limit_l_min -1
_diffrn_reflns_number 5220
_diffrn_reflns_theta_full 24.99
_diffrn_reflns_theta_max 24.99
_diffrn_reflns_theta_min 2.09
_diffrn_standards_interval_count 97
_diffrn_standards_number 3
_exptl_absorpt_coefficient_mu 0.366
_exptl_absorpt_correction_type none
_exptl_crystal_colour colorless
_exptl_crystal_density_diffrn 1.243
_exptl_crystal_density_method 'not measured'
_exptl_crystal_description blocks
_exptl_crystal_F_000 1920
_exptl_crystal_size_max 0.7
_exptl_crystal_size_mid 0.7
_exptl_crystal_size_min 0.7
_refine_diff_density_max 0.213
_refine_diff_density_min -0.327
_refine_diff_density_rms 0.059
_refine_ls_extinction_method none
_refine_ls_goodness_of_fit_ref 1.028
_refine_ls_hydrogen_treatment mixed
_refine_ls_matrix_type full
_refine_ls_number_parameters 267
_refine_ls_number_reflns 4241
_refine_ls_number_restraints 0
_refine_ls_restrained_S_all 1.028
_refine_ls_R_factor_all 0.0727
_refine_ls_R_factor_gt 0.0444
_refine_ls_shift/su_max 0.001
_refine_ls_shift/su_mean 0.000
_refine_ls_structure_factor_coef Fsqd
_refine_ls_weighting_details 'calc w=1/[\s^2^(Fo^2^)+(0.0510P)^2^+2.5390P] where P=(Fo^2^+2Fc^2^)/3'
_refine_ls_weighting_scheme calc
_refine_ls_wR_factor_gt 0.1046
_refine_ls_wR_factor_ref 0.1213
_reflns_number_gt 3035
_reflns_number_total 4241
_reflns_threshold_expression >2sigma(I)
_cod_data_source_file om000916e.cif
_cod_data_source_block 6
_cod_depositor_comments
;
The following automatic conversions were performed:

'_symmetry_cell_setting' value 'Orthorhombic' changed to
'orthorhombic' according to
/home/saulius/struct/CIF-dictionaries/cif_core.dic dictionary named
'cif_core.dic' version 2.4.2 from 2011-04-26.

Automatic conversion script
Id: cif_fix_values 1715 2011-07-08 13:25:40Z adriana 
;
_cod_original_sg_symbol_H-M Pbca
_cod_database_code 4077246

loop_
_symmetry_equiv_pos_as_xyz
'x, y, z'
'-x+1/2, -y, z+1/2'
'-x, y+1/2, -z+1/2'
'x+1/2, -y+1/2, -z'
'-x, -y, -z'
'x-1/2, y, -z-1/2'
'x, -y-1/2, z-1/2'
'-x-1/2, y-1/2, z'

loop_
_atom_site_label
_atom_site_type_symbol
_atom_site_fract_x
_atom_site_fract_y
_atom_site_fract_z
_atom_site_U_iso_or_equiv
_atom_site_adp_type
_atom_site_occupancy
_atom_site_symmetry_multiplicity
_atom_site_calc_flag
_atom_site_refinement_flags
P2 P 0.42017(4) 0.15326(4) 0.32848(4) 0.04328(19) Uani 1 1 d .
P1 P 0.55729(5) 0.18451(4) 0.26177(5) 0.0498(2) Uani 1 1 d .
S2 S 0.31473(5) 0.21233(4) 0.33084(5) 0.0564(2) Uani 1 1 d .
S1 S 0.58371(6) 0.27421(5) 0.20273(6) 0.0820(3) Uani 1 1 d .
N4 N 0.41519(16) 0.07345(14) 0.37897(15) 0.0539(6) Uani 1 1 d .
N3 N 0.64115(16) 0.12617(14) 0.26499(16) 0.0546(7) Uani 1 1 d .
N2 N 0.51555(14) 0.19544(13) 0.34738(13) 0.0489(6) Uani 1 1 d .
N1 N 0.46684(13) 0.13232(13) 0.24712(12) 0.0456(5) Uani 1 1 d .
C9 C 0.64100(17) 0.04779(16) 0.29102(17) 0.0485(7) Uani 1 1 d .
C15 C 0.34404(19) 0.02981(17) 0.40494(15) 0.0511(7) Uani 1 1 d .
C10 C 0.62102(19) 0.03148(18) 0.36391(18) 0.0591(8) Uani 1 1 d .
H10 H 0.6092 0.0717 0.3967 0.071 Uiso 1 1 calc R
C5 C 0.5403(2) 0.24950(19) 0.4084(2) 0.0668(9) Uani 1 1 d .
C1 C 0.42878(19) 0.10043(19) 0.17803(17) 0.0585(8) Uani 1 1 d .
C4 C 0.5012(2) 0.0780(2) 0.12522(18) 0.0770(10) Uani 1 1 d .
H4A H 0.5380 0.1221 0.1171 0.116 Uiso 1 1 calc R
H4B H 0.4770 0.0615 0.0790 0.116 Uiso 1 1 calc R
H4C H 0.5342 0.0363 0.1462 0.116 Uiso 1 1 calc R
C14 C 0.6628(2) -0.01206(19) 0.2443(2) 0.0660(9) Uani 1 1 d .
H14 H 0.6776 -0.0016 0.1955 0.079 Uiso 1 1 calc R
C16 C 0.2762(2) 0.0636(2) 0.44270(17) 0.0644(8) Uani 1 1 d .
H16 H 0.2756 0.1169 0.4510 0.077 Uiso 1 1 calc R
C20 C 0.3451(2) -0.05002(18) 0.39505(18) 0.0658(9) Uani 1 1 d .
H20 H 0.3907 -0.0735 0.3703 0.079 Uiso 1 1 calc R
C11 C 0.6187(2) -0.0449(2) 0.3878(2) 0.0797(11) Uani 1 1 d .
H11 H 0.6030 -0.0560 0.4362 0.096 Uiso 1 1 calc R
C12 C 0.6391(3) -0.1036(2) 0.3410(3) 0.0979(14) Uani 1 1 d .
H12 H 0.6372 -0.1549 0.3574 0.118 Uiso 1 1 calc R
C6 C 0.5039(3) 0.3311(2) 0.3928(3) 0.0948(13) Uani 1 1 d .
H6A H 0.5241 0.3488 0.3456 0.142 Uiso 1 1 calc R
H6B H 0.5229 0.3663 0.4305 0.142 Uiso 1 1 calc R
H6C H 0.4421 0.3290 0.3925 0.142 Uiso 1 1 calc R
C3 C 0.3708(3) 0.1617(3) 0.1416(2) 0.0931(13) Uani 1 1 d .
H3A H 0.3253 0.1757 0.1749 0.140 Uiso 1 1 calc R
H3B H 0.3465 0.1407 0.0971 0.140 Uiso 1 1 calc R
H3C H 0.4044 0.2069 0.1299 0.140 Uiso 1 1 calc R
C18 C 0.2109(3) -0.0613(3) 0.4575(2) 0.0909(13) Uani 1 1 d .
H18 H 0.1656 -0.0918 0.4748 0.109 Uiso 1 1 calc R
C2 C 0.3779(3) 0.0285(2) 0.1984(2) 0.0865(12) Uani 1 1 d .
H2A H 0.4160 -0.0095 0.2194 0.130 Uiso 1 1 calc R
H2B H 0.3512 0.0075 0.1550 0.130 Uiso 1 1 calc R
H2C H 0.3343 0.0420 0.2338 0.130 Uiso 1 1 calc R
C7 C 0.5055(3) 0.2172(2) 0.4802(2) 0.0926(12) Uani 1 1 d .
H7A H 0.4436 0.2165 0.4785 0.139 Uiso 1 1 calc R
H7B H 0.5241 0.2494 0.5204 0.139 Uiso 1 1 calc R
H7C H 0.5266 0.1652 0.4872 0.139 Uiso 1 1 calc R
C17 C 0.2094(2) 0.0175(3) 0.4680(2) 0.0840(12) Uani 1 1 d .
H17 H 0.1631 0.0403 0.4923 0.101 Uiso 1 1 calc R
C8 C 0.6395(2) 0.2534(2) 0.4112(3) 0.0976(14) Uani 1 1 d .
H8A H 0.6623 0.2022 0.4196 0.146 Uiso 1 1 calc R
H8B H 0.6570 0.2872 0.4506 0.146 Uiso 1 1 calc R
H8C H 0.6610 0.2731 0.3652 0.146 Uiso 1 1 calc R
C19 C 0.2780(3) -0.0948(2) 0.4221(2) 0.0883(12) Uani 1 1 d .
H19 H 0.2791 -0.1485 0.4159 0.106 Uiso 1 1 calc R
C13 C 0.6627(3) -0.0877(2) 0.2699(3) 0.0912(13) Uani 1 1 d .
H13 H 0.6787 -0.1280 0.2386 0.109 Uiso 1 1 calc R
H3 H 0.677(2) 0.1373(19) 0.2373(18) 0.063(11) Uiso 1 1 d .
H4 H 0.4593(19) 0.0469(17) 0.3748(15) 0.050(8) Uiso 1 1 d .

loop_
_atom_site_aniso_label
_atom_site_aniso_U_11
_atom_site_aniso_U_22
_atom_site_aniso_U_33
_atom_site_aniso_U_23
_atom_site_aniso_U_13
_atom_site_aniso_U_12
P2 0.0351(4) 0.0411(4) 0.0536(4) -0.0015(3) 0.0018(3) -0.0001(3)
P1 0.0385(4) 0.0438(4) 0.0669(5) 0.0067(4) 0.0055(3) -0.0001(3)
S2 0.0401(4) 0.0507(4) 0.0782(5) -0.0018(4) 0.0027(4) 0.0073(3)
S1 0.0675(5) 0.0613(5) 0.1173(8) 0.0355(5) 0.0209(5) 0.0012(4)
N4 0.0423(13) 0.0493(14) 0.0702(17) 0.0082(12) 0.0104(12) 0.0046(12)
N3 0.0378(13) 0.0482(14) 0.0778(18) 0.0081(13) 0.0132(13) 0.0018(11)
N2 0.0365(12) 0.0457(13) 0.0645(15) -0.0065(11) -0.0016(11) -0.0046(10)
N1 0.0365(11) 0.0485(13) 0.0519(13) -0.0013(11) 0.0017(10) 0.0002(10)
C9 0.0356(14) 0.0496(16) 0.0602(18) 0.0011(14) -0.0040(13) 0.0036(12)
C15 0.0529(16) 0.0569(18) 0.0435(16) 0.0043(13) -0.0003(14) -0.0063(14)
C10 0.0514(17) 0.0602(19) 0.066(2) -0.0002(16) -0.0064(16) 0.0078(15)
C5 0.0584(18) 0.0558(18) 0.086(2) -0.0239(18) -0.0108(18) -0.0019(16)
C1 0.0494(16) 0.072(2) 0.0545(18) -0.0056(16) -0.0007(14) 0.0060(15)
C4 0.071(2) 0.102(3) 0.058(2) -0.0112(19) 0.0051(17) 0.012(2)
C14 0.066(2) 0.064(2) 0.068(2) -0.0093(17) -0.0049(17) 0.0089(17)
C16 0.0580(19) 0.077(2) 0.0583(19) 0.0018(16) 0.0100(16) -0.0024(17)
C20 0.080(2) 0.0555(19) 0.062(2) 0.0064(16) 0.0053(18) -0.0062(17)
C11 0.079(2) 0.078(3) 0.082(3) 0.028(2) -0.010(2) 0.004(2)
C12 0.120(4) 0.053(2) 0.121(4) 0.019(2) -0.022(3) -0.001(2)
C6 0.091(3) 0.055(2) 0.138(4) -0.034(2) -0.004(3) 0.003(2)
C3 0.087(3) 0.127(3) 0.066(2) -0.007(2) -0.020(2) 0.043(3)
C18 0.083(3) 0.124(4) 0.066(2) 0.028(2) -0.002(2) -0.047(3)
C2 0.086(3) 0.094(3) 0.079(2) -0.024(2) -0.002(2) -0.029(2)
C7 0.103(3) 0.102(3) 0.072(2) -0.033(2) -0.003(2) -0.009(3)
C17 0.061(2) 0.126(4) 0.065(2) 0.017(2) 0.0125(18) -0.011(2)
C8 0.062(2) 0.093(3) 0.138(4) -0.043(3) -0.024(2) -0.011(2)
C19 0.116(3) 0.075(2) 0.074(2) 0.014(2) -0.008(2) -0.039(3)
C13 0.108(3) 0.053(2) 0.112(3) -0.017(2) -0.019(3) 0.009(2)

loop_
_atom_type_symbol
_atom_type_description
_atom_type_scat_dispersion_real
_atom_type_scat_dispersion_imag
_atom_type_scat_source
C C 0.0033 0.0016 'International Tables Vol C Tables 4.2.6.8 and 6.1.1.4'
H H 0.0000 0.0000 'International Tables Vol C Tables 4.2.6.8 and 6.1.1.4'
N N 0.0061 0.0033 'International Tables Vol C Tables 4.2.6.8 and 6.1.1.4'
P P 0.1023 0.0942 'International Tables Vol C Tables 4.2.6.8 and 6.1.1.4'
S S 0.1246 0.1234 'International Tables Vol C Tables 4.2.6.8 and 6.1.1.4'

loop_
_geom_angle_atom_site_label_1
_geom_angle_atom_site_label_2
_geom_angle_atom_site_label_3
_geom_angle
N4 P2 N1 109.13(13)
N4 P2 N2 106.66(13)
N1 P2 N2 83.80(11)
N4 P2 S2 112.73(10)
N1 P2 S2 119.88(9)
N2 P2 S2 120.99(9)
N4 P2 P1 119.03(10)
N1 P2 P1 42.04(8)
N2 P2 P1 42.19(8)
S2 P2 P1 128.23(4)
N3 P1 N1 109.83(12)
N3 P1 N2 109.78(13)
N1 P1 N2 83.39(11)
N3 P1 S1 109.93(10)
N1 P1 S1 121.14(9)
N2 P1 S1 120.19(9)
N3 P1 P2 121.60(10)
N1 P1 P2 41.86(8)
N2 P1 P2 41.95(7)
S1 P1 P2 128.46(5)
C15 N4 P2 131.4(2)
C9 N3 P1 125.9(2)
C5 N2 P2 130.1(2)
C5 N2 P1 130.4(2)
P2 N2 P1 95.87(12)
C1 N1 P2 130.18(18)
C1 N1 P1 131.17(19)
P2 N1 P1 96.10(12)
C14 C9 C10 119.4(3)
C14 C9 N3 120.2(3)
C10 C9 N3 120.4(3)
C16 C15 C20 119.3(3)
C16 C15 N4 122.3(3)
C20 C15 N4 118.3(3)
C11 C10 C9 119.7(3)
N2 C5 C7 108.4(3)
N2 C5 C6 109.7(3)
C7 C5 C6 111.2(3)
N2 C5 C8 107.9(3)
C7 C5 C8 110.1(3)
C6 C5 C8 109.5(3)
N1 C1 C2 107.6(3)
N1 C1 C4 109.2(2)
C2 C1 C4 109.3(3)
N1 C1 C3 110.0(3)
C2 C1 C3 111.1(3)
C4 C1 C3 109.6(3)
C9 C14 C13 119.9(3)
C17 C16 C15 119.6(3)
C15 C20 C19 119.8(4)
C12 C11 C10 120.4(4)
C11 C12 C13 120.1(4)
C19 C18 C17 120.0(4)
C18 C17 C16 120.6(4)
C18 C19 C20 120.6(4)
C12 C13 C14 120.4(4)

loop_
_geom_bond_atom_site_label_1
_geom_bond_atom_site_label_2
_geom_bond_distance
P2 N4 1.651(3)
P2 N1 1.681(2)
P2 N2 1.683(2)
P2 S2 1.9264(9)
P2 P1 2.5052(10)
P1 N3 1.644(2)
P1 N1 1.687(2)
P1 N2 1.691(2)
P1 S1 1.9216(11)
N4 C15 1.415(4)
N3 C9 1.428(4)
N2 C5 1.494(4)
N1 C1 1.489(4)
C9 C14 1.375(4)
C9 C10 1.385(4)
C15 C16 1.383(4)
C15 C20 1.385(4)
C10 C11 1.383(5)
C5 C7 1.515(5)
C5 C6 1.539(5)
C5 C8 1.541(5)
C1 C2 1.513(5)
C1 C4 1.526(4)
C1 C3 1.534(5)
C14 C13 1.381(5)
C16 C17 1.383(5)
C20 C19 1.385(5)
C11 C12 1.356(6)
C12 C13 1.368(6)
C18 C19 1.353(6)
C18 C17 1.369(6)
